data_7250795
loop_
_publ_author_name
'Sah, Neeraj K.'
'Kumar, Krishna'
'Bhattacharya, Subrato'
'Pramanik, Tanay'
'Roy, Tanmoy'
'Garai, Somenath'

_publ_section_title
;
 Unveiling the catalytic potential of silicomolybdic acid in crafting
 diverse biologically relevant organic compounds
;
_journal_issue 35
_journal_name_full 'RSC Advances'
_journal_page_first 28783
_journal_page_last 28804
_journal_paper_doi 10.1039/D5RA03549J
_journal_volume 15
_journal_year 2025
_chemical_formula_moiety 'C17 H16 N2 O2'
_chemical_formula_sum 'C17 H16 N2 O2'
_chemical_formula_weight 280.32
_space_group_crystal_system monoclinic
_space_group_IT_number 15
_space_group_name_Hall '-C 2yc'
_space_group_name_H-M_alt 'C 1 2/c 1'
_atom_sites_solution_hydrogens mixed
_atom_sites_solution_primary iterative
_audit_creation_date 2024-09-25
_audit_creation_method
;
Olex2 1.5-alpha
(compiled 2024.02.16 svn.r378c4104 for OlexSys, GUI svn.r6928)
;
_audit_update_record
;
2024-09-25 deposited with the CCDC.	2025-08-05 downloaded from the CCDC.
;
_cell_angle_alpha 90
_cell_angle_beta 99.3758(12)
_cell_angle_gamma 90
_cell_formula_units_Z 8
_cell_length_a 20.6773(3)
_cell_length_b 8.90513(11)
_cell_length_c 16.45657(18)
_cell_measurement_reflns_used 9538
_cell_measurement_temperature 293
_cell_measurement_theta_max 71.8890
_cell_measurement_theta_min 2.6870
_cell_volume 2989.73(7)
_computing_cell_refinement 'CrysAlisPro 1.171.42.90a (Rigaku OD, 2023)'
_computing_data_collection 'CrysAlisPro 1.171.42.90a (Rigaku OD, 2023)'
_computing_data_reduction 'CrysAlisPro 1.171.42.90a (Rigaku OD, 2023)'
_computing_molecular_graphics 'Olex2 1.5-alpha (Dolomanov et al., 2009)'
_computing_publication_material 'Olex2 1.5-alpha (Dolomanov et al., 2009)'
_computing_structure_refinement 'SHELXL 2018/3 (Sheldrick, 2015)'
_computing_structure_solution 'olex2.solve 1.5-alpha (Bourhis et al., 2015)'
_diffrn_ambient_temperature 293
_diffrn_detector 'Hybrid Pixel Array Detector'
_diffrn_detector_area_resol_mean 10.0000
_diffrn_detector_type HyPix3000
_diffrn_measured_fraction_theta_full 0.999
_diffrn_measured_fraction_theta_max 0.999
_diffrn_measurement_details
;
List of Runs (angles in degrees, time in seconds):

  # Type    Start    End  Width  t~exp~   \w     \q     \k     \f   Frames
#--------------------------------------------------------------------------
  1  \w    -35.00  24.00   0.50    0.20    --   40.83 -11.00 -60.00  118
  2  \w    -25.00  48.00   0.50    0.20    --   40.83 -43.00 -90.00  146
  3  \w    -31.00  28.00   0.50    0.20    --   40.83 -21.00   0.00  118
  4  \w    -31.00  28.00   0.50    0.20    --   40.83 -21.00  60.00  118
  5  \w    -35.00  24.00   0.50    0.20    --   40.83 -11.00 150.00  118
  6  \w    104.00 177.00   0.50    0.64    --  104.00  94.00  88.00  146
  7  \w    102.00 170.00   0.50    0.64    --  104.00 111.00 120.00  136
  8  \w    102.00 170.00   0.50    0.64    --  104.00 111.00  90.00  136
  9  \w    102.00 170.00   0.50    0.64    --  104.00 111.00   0.00  136
 10  \w     80.00 172.00   0.50    0.64    --  104.00  68.00 120.00  184
 11  \w     87.00 171.00   0.50    0.64    --  104.00  42.00  30.00  168
 12  \w     90.00 172.00   0.50    0.64    --  104.00  33.00  60.00  164
 13  \w     90.00 172.00   0.50    0.64    --  104.00  33.00 -90.00  164
 14  \w     14.00 110.00   0.50    0.20    --   40.83  77.00-150.00  192
 15  \w     18.00  82.00   0.50    0.20    --   40.83  65.00 -90.00  128
 16  \w     18.00 109.00   0.50    0.20    --   40.83  65.00 -60.00  182
 17  \w     36.00  83.00   0.50    0.64    --  104.00 -68.00-120.00   94
 18  \w     35.00 105.00   0.50    0.64    --  104.00 -77.00  30.00  140
 19  \w     35.00 105.00   0.50    0.64    --  104.00 -77.00 120.00  140
 20  \w     35.00 105.00   0.50    0.64    --  104.00 -77.00 150.00  140
 21  \w     36.00  83.00   0.50    0.64    --  104.00 -68.00  60.00   94
 22  \w     36.00  83.00   0.50    0.64    --  104.00 -68.00  30.00   94
 23  \w     36.00  68.00   0.50    0.64    --  104.00 -59.00  30.00   64
 24  \w     36.00  83.00   0.50    0.64    --  104.00 -68.00 -30.00   94
 25  \w     36.00  83.00   0.50    0.64    --  104.00 -68.00-150.00   94
 26  \w     36.00  68.00   0.50    0.64    --  104.00 -59.00-120.00   64
 27  \w     36.00  68.00   0.50    0.64    --  104.00 -59.00 -30.00   64
 28  \w     36.00  68.00   0.50    0.64    --  104.00 -59.00   0.00   64
 29  \w     36.00  68.00   0.50    0.64    --  104.00 -59.00 120.00   64
 30  \w     32.00 106.00   0.50    0.64    --  104.00 -93.00  30.00  148
 31  \w    -13.00  74.00   0.50    0.20    --   40.83 -94.00 -22.00  174
 32  \w     32.00 106.00   0.50    0.64    --  104.00 -93.00   0.00  148
 33  \w     32.00 106.00   0.50    0.64    --  104.00 -94.00 -22.00  148
 34  \w     41.00 100.00   0.50    0.20    --   40.83-138.00-180.00  118
 35  \w     18.00  78.00   0.50    0.20    --   40.83-104.00-150.00  120
 36  \w   -112.00 -22.00   0.50    0.20    --  -40.83 -21.00 120.00  180
 37  \w   -108.00 -17.00   0.50    0.20    --  -40.83 -65.00  90.00  182
 38  \w   -109.00 -14.00   0.50    0.20    --  -40.83 -77.00   0.00  190
 39  \w   -108.00 -17.00   0.50    0.20    --  -40.83 -65.00  30.00  182
 40  \w   -108.00 -17.00   0.50    0.20    --  -40.83 -65.00 120.00  182
 41  \w    -81.00 -10.00   0.50    0.64    --  -82.50  94.00  88.00  142
 42  \w    -74.00  32.00   0.50    0.20    --  -40.83  94.00  88.00  212
 43  \w   -109.00 -14.00   0.50    0.20    --  -40.83 -77.00 -60.00  190
 44  \w   -155.00 -82.00   0.50    0.64    --  -82.50 -94.00 -22.00  146
 45  \w    -47.00 -15.00   0.50    0.64    --  -82.50  42.00-120.00   64
 46  \w    -47.00 -15.00   0.50    0.64    --  -82.50  42.00 -60.00   64
 47  \w    -47.00 -15.00   0.50    0.64    --  -82.50  42.00 -30.00   64
 48  \w    -57.00 -16.00   0.50    0.64    --  -82.50  50.00  90.00   82
 49  \w    -28.00  31.00   0.50    0.20    --  -40.83  21.00  90.00  118
;
_diffrn_measurement_device 'four-circle diffractometer'
_diffrn_measurement_device_type 'XtaLAB Synergy, Dualflex, HyPix3000'
_diffrn_measurement_method '\w scans'
_diffrn_orient_matrix_type 'CrysAlisPro convention (1999,Acta A55,543-557)'
_diffrn_orient_matrix_UB_11 -0.0173915000
_diffrn_orient_matrix_UB_12 0.1345332000
_diffrn_orient_matrix_UB_13 -0.0583427000
_diffrn_orient_matrix_UB_21 0.0590474000
_diffrn_orient_matrix_UB_22 0.0875188000
_diffrn_orient_matrix_UB_23 0.0461981000
_diffrn_orient_matrix_UB_31 0.0437467000
_diffrn_orient_matrix_UB_32 -0.0646123000
_diffrn_orient_matrix_UB_33 -0.0588417000
_diffrn_radiation_monochromator mirror
_diffrn_radiation_probe x-ray
_diffrn_radiation_type 'Cu K\a'
_diffrn_radiation_wavelength 1.54184
_diffrn_reflns_av_R_equivalents 0.0221
_diffrn_reflns_av_unetI/netI 0.0140
_diffrn_reflns_Laue_measured_fraction_full 0.999
_diffrn_reflns_Laue_measured_fraction_max 0.999
_diffrn_reflns_limit_h_max 25
_diffrn_reflns_limit_h_min -25
_diffrn_reflns_limit_k_max 10
_diffrn_reflns_limit_k_min -10
_diffrn_reflns_limit_l_max 18
_diffrn_reflns_limit_l_min -20
_diffrn_reflns_number 16352
_diffrn_reflns_point_group_measured_fraction_full 0.999
_diffrn_reflns_point_group_measured_fraction_max 0.999
_diffrn_reflns_theta_full 67.684
_diffrn_reflns_theta_max 72.040
_diffrn_reflns_theta_min 4.334
_diffrn_source 'micro-focus sealed X-ray tube'
_diffrn_source_type 'PhotonJet (Cu) X-ray Source'
_exptl_absorpt_coefficient_mu 0.667
_exptl_absorpt_correction_T_max 1.00000
_exptl_absorpt_correction_T_min 0.94335
_exptl_absorpt_correction_type multi-scan
_exptl_absorpt_process_details
;
CrysAlisPro 1.171.42.90a (Rigaku Oxford Diffraction, 2023)
Empirical absorption correction using spherical harmonics,
implemented in SCALE3 ABSPACK scaling algorithm.
;
_exptl_crystal_colour 'clear light white'
_exptl_crystal_colour_lustre clear
_exptl_crystal_colour_modifier light
_exptl_crystal_colour_primary white
_exptl_crystal_density_diffrn 1.246
_exptl_crystal_description plate
_exptl_crystal_F_000 1184
_exptl_crystal_size_max 0.03
_exptl_crystal_size_mid 0.027
_exptl_crystal_size_min 0.025
_refine_diff_density_max 0.230
_refine_diff_density_min -0.165
_refine_diff_density_rms 0.033
_refine_ls_extinction_method none
_refine_ls_goodness_of_fit_ref 1.057
_refine_ls_hydrogen_treatment mixed
_refine_ls_matrix_type full
_refine_ls_number_parameters 201
_refine_ls_number_reflns 2930
_refine_ls_number_restraints 0
_refine_ls_restrained_S_all 1.057
_refine_ls_R_factor_all 0.0490
_refine_ls_R_factor_gt 0.0432
_refine_ls_shift/su_max 0.000
_refine_ls_shift/su_mean 0.000
_refine_ls_structure_factor_coef Fsqd
_refine_ls_weighting_details 'w=1/[\s^2^(Fo^2^)+(0.0672P)^2^+0.9169P] where P=(Fo^2^+2Fc^2^)/3'
_refine_ls_weighting_scheme calc
_refine_ls_wR_factor_gt 0.1228
_refine_ls_wR_factor_ref 0.1285
_reflns_Friedel_coverage 0.000
_reflns_number_gt 2510
_reflns_number_total 2930
_reflns_threshold_expression 'I > 2\s(I)'
_cod_data_source_file d5ra03549j2.cif
_cod_data_source_block 2d
_cod_original_cell_volume 2989.74(6)
_cod_database_code 7250795
_shelx_shelxl_version_number 2018/3
_chemical_oxdiff_formula C17H16N2O2
_shelx_space_group_comment
;
The symmetry employed for this shelxl refinement is uniquely defined
by the following loop, which should always be used as a source of
symmetry information in preference to the above space-group names.
They are only intended as comments.
;
_shelx_estimated_absorpt_t_max 0.984
_shelx_estimated_absorpt_t_min 0.980
_olex2_refinement_description
;
1. Fixed Uiso
 At 1.2 times of:
  All C(H) groups, All C(H,H) groups
 At 1.5 times of:
  All C(H,H,H) groups
2.a Ternary CH refined with riding coordinates:
 C7(H7)
2.b Secondary CH2 refined with riding coordinates:
 C1(H1C,H1D), C3(H3A,H3B), C2(H2A,H2B)
2.c Aromatic/amide H refined with riding coordinates:
 C12(H12), C16(H16), C15(H15), C14(H14)
2.d Idealised Me refined as rotating group:
 C17(H17A,H17B,H17C)
;
_olex2_submission_special_instructions 'No special instructions were received'
_oxdiff_exptl_absorpt_empirical_details
;
Empirical correction (ABSPACK) includes:
- Absorption correction using spherical harmonics
- Frame scaling
;
_oxdiff_exptl_absorpt_empirical_full_max 1.124
_oxdiff_exptl_absorpt_empirical_full_min 0.888

loop_
_space_group_symop_operation_xyz
'x, y, z'
'-x, y, -z+1/2'
'x+1/2, y+1/2, z'
'-x+1/2, y+1/2, -z+1/2'
'-x, -y, -z'
'x, -y, z-1/2'
'-x+1/2, -y+1/2, -z'
'x+1/2, -y+1/2, z-1/2'

loop_
_atom_site_label
_atom_site_type_symbol
_atom_site_fract_x
_atom_site_fract_y
_atom_site_fract_z
_atom_site_U_iso_or_equiv
_atom_site_adp_type
_atom_site_occupancy
_atom_site_site_symmetry_order
_atom_site_calc_flag
_atom_site_refinement_flags_posn
_atom_site_refinement_flags_adp
_atom_site_refinement_flags_occupancy
_atom_site_disorder_assembly
_atom_site_disorder_group
O1 O 0.40064(5) 0.47434(11) 0.49817(6) 0.0609(3) Uani 1 1 d . . . . .
O2 O 0.42208(6) 0.54333(14) 0.78411(7) 0.0747(4) Uani 1 1 d . . . . .
N1 N 0.44289(8) 0.28656(17) 0.43541(8) 0.0687(4) Uani 1 1 d . . . . .
C8 C 0.44220(6) 0.26768(14) 0.58185(8) 0.0467(3) Uani 1 1 d . . . . .
N2 N 0.49980(8) 0.01310(16) 0.59849(9) 0.0779(5) Uani 1 1 d . . . . .
C7 C 0.41847(6) 0.33025(14) 0.65730(7) 0.0455(3) Uani 1 1 d . . . . .
H7 H 0.454305 0.321155 0.703985 0.055 Uiso 1 1 calc R U . . .
C9 C 0.43021(7) 0.33591(15) 0.50762(8) 0.0503(3) Uani 1 1 d . . . . .
C5 C 0.40416(6) 0.49480(14) 0.64291(8) 0.0491(3) Uani 1 1 d . . . . .
C11 C 0.35973(7) 0.24280(15) 0.67828(9) 0.0523(4) Uani 1 1 d . . . . .
C6 C 0.39421(7) 0.55489(15) 0.56786(9) 0.0535(4) Uani 1 1 d . . . . .
C10 C 0.47394(7) 0.12705(16) 0.58925(8) 0.0533(4) Uani 1 1 d . . . . .
C4 C 0.40741(8) 0.59395(17) 0.71457(10) 0.0605(4) Uani 1 1 d . . . . .
C12 C 0.36077(8) 0.18288(17) 0.75586(10) 0.0627(4) Uani 1 1 d . . . . .
H12 H 0.397035 0.200386 0.796186 0.075 Uiso 1 1 calc R U . . .
C16 C 0.30493(8) 0.21690(19) 0.61966(12) 0.0727(5) Uani 1 1 d . . . . .
H16 H 0.302728 0.256163 0.566917 0.087 Uiso 1 1 calc R U . . .
C1 C 0.37515(10) 0.71276(17) 0.54689(11) 0.0712(5) Uani 1 1 d . . . . .
H1C H 0.340553 0.714363 0.499394 0.085 Uiso 1 1 calc R U . . .
H1D H 0.412493 0.766810 0.532717 0.085 Uiso 1 1 calc R U . . .
C13 C 0.30902(10) 0.09670(18) 0.77568(13) 0.0774(5) Uani 1 1 d . . . . .
C3 C 0.39608(12) 0.75859(19) 0.69879(13) 0.0875(6) Uani 1 1 d . . . . .
H3A H 0.437901 0.807458 0.698013 0.105 Uiso 1 1 calc R U . . .
H3B H 0.377028 0.801685 0.743596 0.105 Uiso 1 1 calc R U . . .
C15 C 0.25315(9) 0.1324(2) 0.63932(17) 0.0936(7) Uani 1 1 d . . . . .
H15 H 0.216235 0.116498 0.599750 0.112 Uiso 1 1 calc R U . . .
C14 C 0.25594(10) 0.0725(2) 0.71612(18) 0.0927(7) Uani 1 1 d . . . . .
H14 H 0.221248 0.014558 0.728013 0.111 Uiso 1 1 calc R U . . .
C2 C 0.35157(11) 0.78956(19) 0.61884(14) 0.0903(7) Uani 1 1 d . . . . .
H2A H 0.349406 0.897037 0.609193 0.108 Uiso 1 1 calc R U . . .
H2B H 0.307730 0.754696 0.622684 0.108 Uiso 1 1 calc R U . . .
C17 C 0.31365(15) 0.0282(3) 0.86048(17) 0.1139(9) Uani 1 1 d . . . . .
H17A H 0.358456 0.029587 0.887469 0.171 Uiso 1 1 calc R U . . .
H17B H 0.298207 -0.073543 0.855600 0.171 Uiso 1 1 calc R U . . .
H17C H 0.287236 0.085192 0.892234 0.171 Uiso 1 1 calc R U . . .
H1A H 0.4581(9) 0.196(2) 0.4306(11) 0.075(5) Uiso 1 1 d . . . . .
H1B H 0.4364(9) 0.346(2) 0.3917(12) 0.076(5) Uiso 1 1 d . . . . .

loop_
_atom_site_aniso_label
_atom_site_aniso_U_11
_atom_site_aniso_U_22
_atom_site_aniso_U_33
_atom_site_aniso_U_23
_atom_site_aniso_U_13
_atom_site_aniso_U_12
O1 0.0855(7) 0.0439(6) 0.0512(6) 0.0013(4) 0.0051(5) 0.0174(5)
O2 0.1053(9) 0.0645(7) 0.0581(7) -0.0169(5) 0.0245(6) -0.0066(6)
N1 0.1094(12) 0.0522(8) 0.0464(7) 0.0038(6) 0.0182(7) 0.0234(7)
C8 0.0541(7) 0.0388(7) 0.0473(7) -0.0012(5) 0.0086(5) 0.0059(5)
N2 0.1140(12) 0.0560(8) 0.0661(8) 0.0037(6) 0.0223(8) 0.0326(8)
C7 0.0498(7) 0.0411(7) 0.0453(6) -0.0028(5) 0.0069(5) 0.0049(5)
C9 0.0606(8) 0.0400(7) 0.0497(7) -0.0015(5) 0.0071(6) 0.0078(6)
C5 0.0525(7) 0.0392(7) 0.0567(8) -0.0067(5) 0.0123(6) -0.0003(5)
C11 0.0550(8) 0.0364(7) 0.0678(8) -0.0022(6) 0.0171(6) 0.0071(5)
C6 0.0601(8) 0.0389(7) 0.0614(8) -0.0045(6) 0.0099(6) 0.0049(6)
C10 0.0695(9) 0.0458(8) 0.0462(7) -0.0001(6) 0.0144(6) 0.0089(6)
C4 0.0699(9) 0.0483(8) 0.0680(9) -0.0140(7) 0.0252(7) -0.0073(6)
C12 0.0700(9) 0.0487(8) 0.0742(10) 0.0011(7) 0.0256(7) 0.0019(7)
C16 0.0572(9) 0.0606(10) 0.0970(13) -0.0026(9) 0.0024(8) 0.0005(7)
C1 0.0879(11) 0.0418(8) 0.0838(11) 0.0037(7) 0.0136(9) 0.0116(7)
C13 0.0889(12) 0.0486(9) 0.1069(13) -0.0009(9) 0.0528(11) -0.0007(8)
C3 0.1327(17) 0.0467(9) 0.0904(13) -0.0181(9) 0.0396(12) -0.0013(10)
C15 0.0568(10) 0.0761(13) 0.146(2) -0.0144(14) 0.0101(11) -0.0054(9)
C14 0.0718(12) 0.0612(11) 0.155(2) -0.0101(12) 0.0474(13) -0.0088(9)
C2 0.1151(16) 0.0407(9) 0.1237(17) -0.0015(9) 0.0451(13) 0.0184(9)
C17 0.148(2) 0.0850(15) 0.1265(19) 0.0092(13) 0.0748(17) -0.0227(15)

loop_
_atom_type_symbol
_atom_type_description
_atom_type_scat_dispersion_real
_atom_type_scat_dispersion_imag
_atom_type_scat_source
C C 0.0181 0.0091 'International Tables Vol C Tables 4.2.6.8 and 6.1.1.4'
H H 0.0000 0.0000 'International Tables Vol C Tables 4.2.6.8 and 6.1.1.4'
N N 0.0311 0.0180 'International Tables Vol C Tables 4.2.6.8 and 6.1.1.4'
O O 0.0492 0.0322 'International Tables Vol C Tables 4.2.6.8 and 6.1.1.4'

loop_
_geom_angle_atom_site_label_1
_geom_angle_atom_site_label_2
_geom_angle_atom_site_label_3
_geom_angle
_geom_angle_site_symmetry_1
_geom_angle_site_symmetry_3
_geom_angle_publ_flag
C9 O1 C6 118.34(10) . . ?
C9 N1 H1A 120.7(12) . . ?
C9 N1 H1B 120.0(12) . . ?
H1A N1 H1B 119.3(17) . . ?
C9 C8 C7 122.68(11) . . ?
C9 C8 C10 119.48(11) . . ?
C10 C8 C7 117.68(11) . . ?
C8 C7 H7 107.9 . . ?
C8 C7 C11 111.93(11) . . ?
C5 C7 C8 108.11(10) . . ?
C5 C7 H7 107.9 . . ?
C5 C7 C11 112.84(10) . . ?
C11 C7 H7 107.9 . . ?
N1 C9 O1 110.10(12) . . ?
N1 C9 C8 128.64(13) . . ?
C8 C9 O1 121.26(12) . . ?
C6 C5 C7 122.26(12) . . ?
C6 C5 C4 118.96(13) . . ?
C4 C5 C7 118.52(12) . . ?
C12 C11 C7 120.82(13) . . ?
C12 C11 C16 117.93(15) . . ?
C16 C11 C7 121.21(14) . . ?
O1 C6 C1 110.95(12) . . ?
C5 C6 O1 122.82(12) . . ?
C5 C6 C1 126.23(13) . . ?
N2 C10 C8 177.35(14) . . ?
O2 C4 C5 120.22(14) . . ?
O2 C4 C3 122.05(15) . . ?
C5 C4 C3 117.64(15) . . ?
C11 C12 H12 119.0 . . ?
C11 C12 C13 122.05(17) . . ?
C13 C12 H12 119.0 . . ?
C11 C16 H16 119.9 . . ?
C11 C16 C15 120.19(19) . . ?
C15 C16 H16 119.9 . . ?
C6 C1 H1C 109.5 . . ?
C6 C1 H1D 109.5 . . ?
C6 C1 C2 110.66(14) . . ?
H1C C1 H1D 108.1 . . ?
C2 C1 H1C 109.5 . . ?
C2 C1 H1D 109.5 . . ?
C12 C13 C17 120.1(2) . . ?
C14 C13 C12 118.42(19) . . ?
C14 C13 C17 121.48(19) . . ?
C4 C3 H3A 109.0 . . ?
C4 C3 H3B 109.0 . . ?
C4 C3 C2 112.75(15) . . ?
H3A C3 H3B 107.8 . . ?
C2 C3 H3A 109.0 . . ?
C2 C3 H3B 109.0 . . ?
C16 C15 H15 119.7 . . ?
C14 C15 C16 120.6(2) . . ?
C14 C15 H15 119.7 . . ?
C13 C14 H14 119.6 . . ?
C15 C14 C13 120.76(18) . . ?
C15 C14 H14 119.6 . . ?
C1 C2 H2A 109.2 . . ?
C1 C2 H2B 109.2 . . ?
C3 C2 C1 111.84(16) . . ?
C3 C2 H2A 109.2 . . ?
C3 C2 H2B 109.2 . . ?
H2A C2 H2B 107.9 . . ?
C13 C17 H17A 109.5 . . ?
C13 C17 H17B 109.5 . . ?
C13 C17 H17C 109.5 . . ?
H17A C17 H17B 109.5 . . ?
H17A C17 H17C 109.5 . . ?
H17B C17 H17C 109.5 . . ?

loop_
_geom_bond_atom_site_label_1
_geom_bond_atom_site_label_2
_geom_bond_distance
_geom_bond_site_symmetry_2
_geom_bond_publ_flag
O1 C9 1.3736(16) . ?
O1 C6 1.3773(16) . ?
O2 C4 1.221(2) . ?
N1 C9 1.3324(18) . ?
N1 H1A 0.87(2) . ?
N1 H1B 0.89(2) . ?
C8 C7 1.5138(17) . ?
C8 C9 1.3506(18) . ?
C8 C10 1.4099(18) . ?
N2 C10 1.1455(18) . ?
C7 H7 0.9800 . ?
C7 C5 1.5060(18) . ?
C7 C11 1.5290(19) . ?
C5 C6 1.331(2) . ?
C5 C4 1.4659(19) . ?
C11 C12 1.381(2) . ?
C11 C16 1.383(2) . ?
C6 C1 1.485(2) . ?
C4 C3 1.501(2) . ?
C12 H12 0.9300 . ?
C12 C13 1.398(2) . ?
C16 H16 0.9300 . ?
C16 C15 1.389(3) . ?
C1 H1C 0.9700 . ?
C1 H1D 0.9700 . ?
C1 C2 1.515(3) . ?
C13 C14 1.364(3) . ?
C13 C17 1.512(3) . ?
C3 H3A 0.9700 . ?
C3 H3B 0.9700 . ?
C3 C2 1.503(3) . ?
C15 H15 0.9300 . ?
C15 C14 1.364(3) . ?
C14 H14 0.9300 . ?
C2 H2A 0.9700 . ?
C2 H2B 0.9700 . ?
C17 H17A 0.9600 . ?
C17 H17B 0.9600 . ?
C17 H17C 0.9600 . ?

loop_
_geom_torsion_atom_site_label_1
_geom_torsion_atom_site_label_2
_geom_torsion_atom_site_label_3
_geom_torsion_atom_site_label_4
_geom_torsion
_geom_torsion_site_symmetry_1
_geom_torsion_site_symmetry_2
_geom_torsion_site_symmetry_3
_geom_torsion_site_symmetry_4
_geom_torsion_publ_flag
O1 C6 C1 C2 165.66(15) . . . . ?
O2 C4 C3 C2 -154.55(17) . . . . ?
C8 C7 C5 C6 19.54(17) . . . . ?
C8 C7 C5 C4 -154.63(12) . . . . ?
C8 C7 C11 C12 125.85(13) . . . . ?
C8 C7 C11 C16 -51.96(17) . . . . ?
C7 C8 C9 O1 6.1(2) . . . . ?
C7 C8 C9 N1 -173.27(15) . . . . ?
C7 C5 C6 O1 -4.6(2) . . . . ?
C7 C5 C6 C1 175.30(14) . . . . ?
C7 C5 C4 O2 0.7(2) . . . . ?
C7 C5 C4 C3 177.19(15) . . . . ?
C7 C11 C12 C13 -177.05(13) . . . . ?
C7 C11 C16 C15 177.61(15) . . . . ?
C9 O1 C6 C5 -12.6(2) . . . . ?
C9 O1 C6 C1 167.45(13) . . . . ?
C9 C8 C7 C5 -20.32(18) . . . . ?
C9 C8 C7 C11 104.56(15) . . . . ?
C5 C7 C11 C12 -111.94(14) . . . . ?
C5 C7 C11 C16 70.26(16) . . . . ?
C5 C6 C1 C2 -14.3(2) . . . . ?
C5 C4 C3 C2 29.0(2) . . . . ?
C11 C7 C5 C6 -104.79(15) . . . . ?
C11 C7 C5 C4 81.03(15) . . . . ?
C11 C12 C13 C14 -0.4(2) . . . . ?
C11 C12 C13 C17 177.51(17) . . . . ?
C11 C16 C15 C14 -0.8(3) . . . . ?
C6 O1 C9 N1 -168.83(13) . . . . ?
C6 O1 C9 C8 11.7(2) . . . . ?
C6 C5 C4 O2 -173.67(14) . . . . ?
C6 C5 C4 C3 2.8(2) . . . . ?
C6 C1 C2 C3 45.4(2) . . . . ?
C10 C8 C7 C5 164.29(12) . . . . ?
C10 C8 C7 C11 -70.84(15) . . . . ?
C10 C8 C9 O1 -178.64(13) . . . . ?
C10 C8 C9 N1 2.0(2) . . . . ?
C4 C5 C6 O1 169.54(13) . . . . ?
C4 C5 C6 C1 -10.5(2) . . . . ?
C4 C3 C2 C1 -53.4(2) . . . . ?
C12 C11 C16 C15 -0.3(2) . . . . ?
C12 C13 C14 C15 -0.7(3) . . . . ?
C16 C11 C12 C13 0.8(2) . . . . ?
C16 C15 C14 C13 1.3(3) . . . . ?
C17 C13 C14 C15 -178.5(2) . . . . ?
